data_4327466
loop_
_publ_author_name
'Alexey I. Baranov'
'Anna A. Isaeva'
'Lars A. Kloo'
'Boris A. Popovkin'

_publ_contact_author
;
        Boris A. Popovkin
        Inorganic Synthesis Laboratory
        Moscow State University
        Leninskie Gory
        119992 Moscow
        Russia
;
_publ_contact_author_email popovkin@inorg.chem.msu.ru
_publ_contact_author_fax '7 095 939-0171'
_publ_contact_author_phone '7 095 939-3339'
_publ_section_title
;
 New Metal-Rich Sulfides Ni6SnS2 and Ni9Sn2S2 with a 2D Metal Framework:
 Synthesis, Crystal Structure, and Bonding
;
_journal_name_full 'Inorganic Chemistry'
_journal_page_first 6667
_journal_page_last 6672
_journal_paper_doi 10.1021/ic034349+
_journal_volume 42
_journal_year 2003
_chemical_formula_moiety 'Ni6 Sn S2'
_chemical_formula_sum 'Ni12 S4 Sn2'
_chemical_formula_weight 1070.14
_chemical_name_common 'nickel tin sulphide'
_chemical_name_systematic 'nickel tin sulphide'
_space_group_IT_number 139
_symmetry_cell_setting tetragonal
_symmetry_space_group_name_Hall '-I 4 2'
_symmetry_space_group_name_H-M 'I 4/m m m'
_atom_sites_solution_hydrogens geom
_atom_sites_solution_primary direct
_atom_sites_solution_secondary difmap
_audit_creation_method SHELXL-97
_cell_angle_alpha 90.00
_cell_angle_beta 90.00
_cell_angle_gamma 90.00
_cell_formula_units_Z 2
_cell_length_a 3.6500(5)
_cell_length_b 3.6500(5)
_cell_length_c 18.141(2)
_cell_measurement_reflns_used 446
_cell_measurement_temperature 293(2)
_cell_measurement_theta_max 38.44
_cell_measurement_theta_min 4.50
_cell_volume 241.68(5)
_computing_cell_refinement 'KappaCCD (Nonius)'
_computing_data_collection 'KappaCCD (Nonius)'
_computing_data_reduction Denzo
_computing_molecular_graphics 'SHELXL-97 (Sheldrick, 1997)'
_computing_publication_material 'SHELXL-97 (Sheldrick, 1997)'
_computing_structure_refinement 'SHELXL-97 (Sheldrick, 1997)'
_computing_structure_solution 'SHELXS-97 (Sheldrick, 1990)'
_diffrn_ambient_temperature 293(2)
_diffrn_measured_fraction_theta_full 0.955
_diffrn_measured_fraction_theta_max 0.955
_diffrn_measurement_device_type 'Nonius KappaCCD'
_diffrn_measurement_method \w--2\q
_diffrn_radiation_monochromator graphite
_diffrn_radiation_source 'fine-focus sealed tube'
_diffrn_radiation_type AgK\a
_diffrn_radiation_wavelength 0.56090
_diffrn_reflns_av_R_equivalents 0.0909
_diffrn_reflns_av_sigmaI/netI 0.0930
_diffrn_reflns_limit_h_max 8
_diffrn_reflns_limit_h_min 0
_diffrn_reflns_limit_k_max 5
_diffrn_reflns_limit_k_min -5
_diffrn_reflns_limit_l_max 40
_diffrn_reflns_limit_l_min 0
_diffrn_reflns_number 994
_diffrn_reflns_theta_full 38.44
_diffrn_reflns_theta_max 38.44
_diffrn_reflns_theta_min 4.50
_diffrn_standards_decay_% 0
_diffrn_standards_interval_time 120
_diffrn_standards_number 1
_exptl_absorpt_coefficient_mu 14.932
_exptl_absorpt_correction_T_max 0.861
_exptl_absorpt_correction_T_min 0.05
_exptl_absorpt_correction_type semiempirical
_exptl_absorpt_process_details ScalePack
_exptl_crystal_colour silver
_exptl_crystal_density_diffrn 7.353
_exptl_crystal_description plate
_exptl_crystal_F_000 500
_exptl_crystal_size_max 0.2
_exptl_crystal_size_mid 0.2
_exptl_crystal_size_min 0.01
_refine_diff_density_max 3.255
_refine_diff_density_min -4.504
_refine_diff_density_rms 0.664
_refine_ls_extinction_coef 0.007(3)
_refine_ls_extinction_expression Fc^*^=kFc[1+0.001xFc^2^\l^3^/sin(2\q)]^-1/4^
_refine_ls_extinction_method SHELXL
_refine_ls_goodness_of_fit_ref 0.998
_refine_ls_hydrogen_treatment mixed
_refine_ls_matrix_type full
_refine_ls_number_parameters 20
_refine_ls_number_reflns 447
_refine_ls_number_restraints 0
_refine_ls_restrained_S_all 0.998
_refine_ls_R_factor_all 0.1030
_refine_ls_R_factor_gt 0.0486
_refine_ls_shift/su_max 0.000
_refine_ls_shift/su_mean 0.000
_refine_ls_structure_factor_coef Fsqd
_refine_ls_weighting_details 'calc w=1/[\s^2^(Fo^2^)+(0.0517P)^2^+0.0000P] where P=(Fo^2^+2Fc^2^)/3'
_refine_ls_weighting_scheme calc
_refine_ls_wR_factor_gt 0.1094
_refine_ls_wR_factor_ref 0.1299
_reflns_number_gt 253
_reflns_number_total 447
_reflns_threshold_expression >2sigma(I)
_cod_data_source_file ic0343492Bsi20030625_063749_1.cif
_cod_data_source_block 612
_cod_original_cell_volume 241.68(6)
_cod_database_code 4327466

loop_
_symmetry_equiv_pos_as_xyz
'x, y, z'
'-x, -y, z'
'x, -y, -z'
'-x, y, -z'
'-y, -x, -z'
'y, x, -z'
'y, -x, z'
'-y, x, z'
'x+1/2, y+1/2, z+1/2'
'-x+1/2, -y+1/2, z+1/2'
'x+1/2, -y+1/2, -z+1/2'
'-x+1/2, y+1/2, -z+1/2'
'-y+1/2, -x+1/2, -z+1/2'
'y+1/2, x+1/2, -z+1/2'
'y+1/2, -x+1/2, z+1/2'
'-y+1/2, x+1/2, z+1/2'
'-x, -y, -z'
'x, y, -z'
'-x, y, z'
'x, -y, z'
'y, x, z'
'-y, -x, z'
'-y, x, -z'
'y, -x, -z'
'-x+1/2, -y+1/2, -z+1/2'
'x+1/2, y+1/2, -z+1/2'
'-x+1/2, y+1/2, z+1/2'
'x+1/2, -y+1/2, z+1/2'
'y+1/2, x+1/2, z+1/2'
'-y+1/2, -x+1/2, z+1/2'
'-y+1/2, x+1/2, -z+1/2'
'y+1/2, -x+1/2, -z+1/2'

loop_
_atom_site_label
_atom_site_type_symbol
_atom_site_fract_x
_atom_site_fract_y
_atom_site_fract_z
_atom_site_U_iso_or_equiv
_atom_site_adp_type
_atom_site_occupancy
_atom_site_symmetry_multiplicity
_atom_site_calc_flag
_atom_site_refinement_flags
Sn1 Sn 0.0000 0.0000 0.0000 0.00759(19) Uani 1 16 d S
Ni1 Ni 0.0000 -0.5000 0.10598(5) 0.00914(19) Uani 1 4 d S
Ni2 Ni -0.5000 -0.5000 0.0000 0.0074(2) Uani 1 16 d S
S3 S -0.5000 -0.5000 0.17932(14) 0.0127(4) Uani 1 8 d S
Ni3 Ni 0.0000 -1.0000 0.2075(3) 0.0211(13) Uani 0.286(6) 8 d SP
Ni4 Ni 0.0000 -0.5000 0.2500 0.0137(16) Uani 0.204(7) 8 d SP

loop_
_atom_site_aniso_label
_atom_site_aniso_U_11
_atom_site_aniso_U_22
_atom_site_aniso_U_33
_atom_site_aniso_U_23
_atom_site_aniso_U_13
_atom_site_aniso_U_12
Sn1 0.0071(2) 0.0071(2) 0.0085(3) 0.000 0.000 0.000
Ni1 0.0071(3) 0.0090(3) 0.0113(4) 0.000 0.000 0.000
Ni2 0.0063(3) 0.0063(3) 0.0094(5) 0.000 0.000 0.000
S3 0.0119(6) 0.0119(6) 0.0144(8) 0.000 0.000 0.000
Ni3 0.0280(19) 0.0280(19) 0.0072(15) 0.000 0.000 0.000
Ni4 0.015(2) 0.015(2) 0.011(2) 0.000 0.000 0.000

loop_
_atom_type_symbol
_atom_type_description
_atom_type_scat_dispersion_real
_atom_type_scat_dispersion_imag
_atom_type_scat_source
Ni Ni 0.3147 0.7232 'International Tables Vol C Tables 4.2.6.8 and 6.1.1.4'
Sn Sn -1.1587 0.9299 'International Tables Vol C Tables 4.2.6.8 and 6.1.1.4'
S S 0.0826 0.0763 'International Tables Vol C Tables 4.2.6.8 and 6.1.1.4'

loop_
_geom_angle_atom_site_label_1
_geom_angle_atom_site_label_2
_geom_angle_atom_site_label_3
_geom_angle
_geom_angle_site_symmetry_1
_geom_angle_site_symmetry_3
Ni2 Sn1 Ni2 180.0 1_665 .
Ni2 Sn1 Ni2 90.0 1_665 1_565
Ni2 Sn1 Ni2 90.0 . 1_565
Ni2 Sn1 Ni2 90.0 1_665 1_655
Ni2 Sn1 Ni2 90.0 . 1_655
Ni2 Sn1 Ni2 180.0 1_565 1_655
Ni2 Sn1 Ni1 60.868(8) 1_665 1_565
Ni2 Sn1 Ni1 119.132(8) . 1_565
Ni2 Sn1 Ni1 60.868(8) 1_565 1_565
Ni2 Sn1 Ni1 119.132(8) 1_655 1_565
Ni2 Sn1 Ni1 119.132(8) 1_665 17_545
Ni2 Sn1 Ni1 60.868(8) . 17_545
Ni2 Sn1 Ni1 119.132(8) 1_565 17_545
Ni2 Sn1 Ni1 60.868(8) 1_655 17_545
Ni1 Sn1 Ni1 180.00(3) 1_565 17_545
Ni2 Sn1 Ni1 60.868(8) 1_665 21_655
Ni2 Sn1 Ni1 119.132(8) . 21_655
Ni2 Sn1 Ni1 119.132(8) 1_565 21_655
Ni2 Sn1 Ni1 60.868(8) 1_655 21_655
Ni1 Sn1 Ni1 58.264(16) 1_565 21_655
Ni1 Sn1 Ni1 121.736(16) 17_545 21_655
Ni2 Sn1 Ni1 119.132(8) 1_665 5_455
Ni2 Sn1 Ni1 60.868(8) . 5_455
Ni2 Sn1 Ni1 60.868(8) 1_565 5_455
Ni2 Sn1 Ni1 119.132(8) 1_655 5_455
Ni1 Sn1 Ni1 121.736(16) 1_565 5_455
Ni1 Sn1 Ni1 58.264(16) 17_545 5_455
Ni1 Sn1 Ni1 180.00(3) 21_655 5_455
Ni2 Sn1 Ni1 60.868(8) 1_665 17
Ni2 Sn1 Ni1 119.132(8) . 17
Ni2 Sn1 Ni1 60.868(8) 1_565 17
Ni2 Sn1 Ni1 119.132(8) 1_655 17
Ni1 Sn1 Ni1 92.98(3) 1_565 17
Ni1 Sn1 Ni1 87.02(3) 17_545 17
Ni1 Sn1 Ni1 121.736(16) 21_655 17
Ni1 Sn1 Ni1 58.264(16) 5_455 17
Ni2 Sn1 Ni1 119.132(8) 1_665 21
Ni2 Sn1 Ni1 60.868(8) . 21
Ni2 Sn1 Ni1 60.868(8) 1_565 21
Ni2 Sn1 Ni1 119.132(8) 1_655 21
Ni1 Sn1 Ni1 58.264(16) 1_565 21
Ni1 Sn1 Ni1 121.736(16) 17_545 21
Ni1 Sn1 Ni1 87.02(3) 21_655 21
Ni1 Sn1 Ni1 92.98(3) 5_455 21
Ni1 Sn1 Ni1 121.736(16) 17 21
Ni2 Sn1 Ni1 60.868(8) 1_665 5
Ni2 Sn1 Ni1 119.132(8) . 5
Ni2 Sn1 Ni1 119.132(8) 1_565 5
Ni2 Sn1 Ni1 60.868(8) 1_655 5
Ni1 Sn1 Ni1 121.736(16) 1_565 5
Ni1 Sn1 Ni1 58.264(16) 17_545 5
Ni1 Sn1 Ni1 92.98(3) 21_655 5
Ni1 Sn1 Ni1 87.02(3) 5_455 5
Ni1 Sn1 Ni1 58.264(16) 17 5
Ni1 Sn1 Ni1 180.00(3) 21 5
Ni2 Sn1 Ni1 119.132(8) 1_665 .
Ni2 Sn1 Ni1 60.868(8) . .
Ni2 Sn1 Ni1 119.132(8) 1_565 .
Ni2 Sn1 Ni1 60.868(8) 1_655 .
Ni1 Sn1 Ni1 87.02(3) 1_565 .
Ni1 Sn1 Ni1 92.98(3) 17_545 .
Ni1 Sn1 Ni1 58.264(16) 21_655 .
Ni1 Sn1 Ni1 121.736(16) 5_455 .
Ni1 Sn1 Ni1 180.0 17 .
Ni1 Sn1 Ni1 58.264(16) 21 .
Ni1 Sn1 Ni1 121.736(16) 5 .
S3 Ni1 S3 107.81(12) . 1_655
S3 Ni1 Ni1 124.85(3) . 21_655
S3 Ni1 Ni1 55.15(3) 1_655 21_655
S3 Ni1 Ni1 55.15(3) . 21_545
S3 Ni1 Ni1 124.85(3) 1_655 21_545
Ni1 Ni1 Ni1 180.0 21_655 21_545
S3 Ni1 Ni1 55.15(3) . 21
S3 Ni1 Ni1 124.85(3) 1_655 21
Ni1 Ni1 Ni1 90.0 21_655 21
Ni1 Ni1 Ni1 90.0 21_545 21
S3 Ni1 Ni1 124.85(3) . 21_645
S3 Ni1 Ni1 55.15(3) 1_655 21_645
Ni1 Ni1 Ni1 90.0 21_655 21_645
Ni1 Ni1 Ni1 90.0 21_545 21_645
Ni1 Ni1 Ni1 180.0 21 21_645
S3 Ni1 Ni3 65.27(4) . 1_565
S3 Ni1 Ni3 65.27(4) 1_655 1_565
Ni1 Ni1 Ni3 60.15(4) 21_655 1_565
Ni1 Ni1 Ni3 119.85(4) 21_545 1_565
Ni1 Ni1 Ni3 60.15(4) 21 1_565
Ni1 Ni1 Ni3 119.85(4) 21_645 1_565
S3 Ni1 Ni3 65.27(4) . .
S3 Ni1 Ni3 65.27(4) 1_655 .
Ni1 Ni1 Ni3 119.85(4) 21_655 .
Ni1 Ni1 Ni3 60.15(4) 21_545 .
Ni1 Ni1 Ni3 119.85(4) 21 .
Ni1 Ni1 Ni3 60.15(4) 21_645 .
Ni3 Ni1 Ni3 89.49(14) 1_565 .
S3 Ni1 Ni4 53.91(6) . .
S3 Ni1 Ni4 53.90(6) 1_655 .
Ni1 Ni1 Ni4 90.0 21_655 .
Ni1 Ni1 Ni4 90.0 21_545 .
Ni1 Ni1 Ni4 90.0 21 .
Ni1 Ni1 Ni4 90.0 21_645 .
Ni3 Ni1 Ni4 44.75(7) 1_565 .
Ni3 Ni1 Ni4 44.75(7) . .
S3 Ni1 Sn1 115.29(4) . 1_545
S3 Ni1 Sn1 115.29(4) 1_655 1_545
Ni1 Ni1 Sn1 119.132(8) 21_655 1_545
Ni1 Ni1 Sn1 60.868(8) 21_545 1_545
Ni1 Ni1 Sn1 119.132(8) 21 1_545
Ni1 Ni1 Sn1 60.868(8) 21_645 1_545
Ni3 Ni1 Sn1 178.76(7) 1_565 1_545
Ni3 Ni1 Sn1 91.74(7) . 1_545
Ni4 Ni1 Sn1 136.491(14) . 1_545
S3 Ni1 Ni2 82.59(5) . .
S3 Ni1 Ni2 169.60(7) 1_655 .
Ni1 Ni1 Ni2 119.132(8) 21_655 .
Ni1 Ni1 Ni2 60.868(8) 21_545 .
Ni1 Ni1 Ni2 60.868(8) 21 .
Ni1 Ni1 Ni2 119.132(8) 21_645 .
Ni3 Ni1 Ni2 121.00(4) 1_565 .
Ni3 Ni1 Ni2 121.00(4) . .
Ni4 Ni1 Ni2 136.491(14) . .
Sn1 Ni1 Ni2 58.264(16) 1_545 .
S3 Ni1 Sn1 115.29(4) . .
S3 Ni1 Sn1 115.29(4) 1_655 .
Ni1 Ni1 Sn1 60.868(8) 21_655 .
Ni1 Ni1 Sn1 119.132(8) 21_545 .
Ni1 Ni1 Sn1 60.868(8) 21 .
Ni1 Ni1 Sn1 119.132(8) 21_645 .
Ni3 Ni1 Sn1 91.74(7) 1_565 .
Ni3 Ni1 Sn1 178.76(7) . .
Ni4 Ni1 Sn1 136.491(14) . .
Sn1 Ni1 Sn1 87.02(3) 1_545 .
Ni2 Ni1 Sn1 58.264(16) . .
Sn1 Ni2 Sn1 180.0 1_445 .
Sn1 Ni2 Sn1 90.0 1_445 1_455
Sn1 Ni2 Sn1 90.0 . 1_455
Sn1 Ni2 Sn1 90.0 1_445 1_545
Sn1 Ni2 Sn1 90.0 . 1_545
Sn1 Ni2 Sn1 180.0 1_455 1_545
Sn1 Ni2 Ni1 119.132(8) 1_445 21
Sn1 Ni2 Ni1 60.868(8) . 21
Sn1 Ni2 Ni1 60.868(8) 1_455 21
Sn1 Ni2 Ni1 119.132(8) 1_545 21
Sn1 Ni2 Ni1 60.868(8) 1_445 5_445
Sn1 Ni2 Ni1 119.132(8) . 5_445
Sn1 Ni2 Ni1 119.132(8) 1_455 5_445
Sn1 Ni2 Ni1 60.868(8) 1_545 5_445
Ni1 Ni2 Ni1 180.00(3) 21 5_445
Sn1 Ni2 Ni1 60.868(8) 1_445 17_445
Sn1 Ni2 Ni1 119.132(8) . 17_445
Sn1 Ni2 Ni1 60.868(8) 1_455 17_445
Sn1 Ni2 Ni1 119.132(8) 1_545 17_445
Ni1 Ni2 Ni1 121.736(16) 21 17_445
Ni1 Ni2 Ni1 58.264(16) 5_445 17_445
Sn1 Ni2 Ni1 60.868(8) 1_445 21_545
Sn1 Ni2 Ni1 119.132(8) . 21_545
Sn1 Ni2 Ni1 119.132(8) 1_455 21_545
Sn1 Ni2 Ni1 60.868(8) 1_545 21_545
Ni1 Ni2 Ni1 87.02(3) 21 21_545
Ni1 Ni2 Ni1 92.98(3) 5_445 21_545
Ni1 Ni2 Ni1 121.736(16) 17_445 21_545
Sn1 Ni2 Ni1 60.868(8) 1_445 1_455
Sn1 Ni2 Ni1 119.132(8) . 1_455
Sn1 Ni2 Ni1 60.868(8) 1_455 1_455
Sn1 Ni2 Ni1 119.132(8) 1_545 1_455
Ni1 Ni2 Ni1 58.264(16) 21 1_455
Ni1 Ni2 Ni1 121.736(16) 5_445 1_455
Ni1 Ni2 Ni1 92.98(3) 17_445 1_455
Ni1 Ni2 Ni1 58.264(16) 21_545 1_455
Sn1 Ni2 Ni1 119.132(8) 1_445 17_545
Sn1 Ni2 Ni1 60.868(8) . 17_545
Sn1 Ni2 Ni1 119.132(8) 1_455 17_545
Sn1 Ni2 Ni1 60.868(8) 1_545 17_545
Ni1 Ni2 Ni1 121.736(16) 21 17_545
Ni1 Ni2 Ni1 58.264(16) 5_445 17_545
Ni1 Ni2 Ni1 87.02(3) 17_445 17_545
Ni1 Ni2 Ni1 121.736(16) 21_545 17_545
Ni1 Ni2 Ni1 180.00(3) 1_455 17_545
Sn1 Ni2 Ni1 119.132(8) 1_445 5_455
Sn1 Ni2 Ni1 60.868(8) . 5_455
Sn1 Ni2 Ni1 60.868(8) 1_455 5_455
Sn1 Ni2 Ni1 119.132(8) 1_545 5_455
Ni1 Ni2 Ni1 92.98(3) 21 5_455
Ni1 Ni2 Ni1 87.02(3) 5_445 5_455
Ni1 Ni2 Ni1 58.264(16) 17_445 5_455
Ni1 Ni2 Ni1 180.00(3) 21_545 5_455
Ni1 Ni2 Ni1 121.736(16) 1_455 5_455
Ni1 Ni2 Ni1 58.264(16) 17_545 5_455
Sn1 Ni2 Ni1 119.132(8) 1_445 .
Sn1 Ni2 Ni1 60.868(8) . .
Sn1 Ni2 Ni1 119.132(8) 1_455 .
Sn1 Ni2 Ni1 60.868(8) 1_545 .
Ni1 Ni2 Ni1 58.264(16) 21 .
Ni1 Ni2 Ni1 121.736(16) 5_445 .
Ni1 Ni2 Ni1 180.0 17_445 .
Ni1 Ni2 Ni1 58.264(16) 21_545 .
Ni1 Ni2 Ni1 87.02(3) 1_455 .
Ni1 Ni2 Ni1 92.98(3) 17_545 .
Ni1 Ni2 Ni1 121.736(16) 5_455 .
Ni3 S3 Ni4 54.91(5) 25_435 25_445
Ni3 S3 Ni4 54.91(5) 25_435 .
Ni4 S3 Ni4 70.70(5) 25_445 .
Ni3 S3 Ni4 54.91(5) 25_435 25_435
Ni4 S3 Ni4 109.82(11) 25_445 25_435
Ni4 S3 Ni4 70.70(5) . 25_435
Ni3 S3 Ni4 54.91(5) 25_435 1_455
Ni4 S3 Ni4 70.70(5) 25_445 1_455
Ni4 S3 Ni4 109.82(11) . 1_455
Ni4 S3 Ni4 70.70(5) 25_435 1_455
Ni3 S3 Ni1 126.09(6) 25_435 .
Ni4 S3 Ni1 109.796(10) 25_445 .
Ni4 S3 Ni1 71.18(2) . .
Ni4 S3 Ni1 109.796(10) 25_435 .
Ni4 S3 Ni1 179.00(11) 1_455 .
Ni3 S3 Ni1 126.09(6) 25_435 21_545
Ni4 S3 Ni1 179.00(11) 25_445 21_545
Ni4 S3 Ni1 109.796(10) . 21_545
Ni4 S3 Ni1 71.19(2) 25_435 21_545
Ni4 S3 Ni1 109.796(10) 1_455 21_545
Ni1 S3 Ni1 69.69(6) . 21_545
Ni3 S3 Ni1 126.09(6) 25_435 1_455
Ni4 S3 Ni1 109.796(10) 25_445 1_455
Ni4 S3 Ni1 179.00(11) . 1_455
Ni4 S3 Ni1 109.796(10) 25_435 1_455
Ni4 S3 Ni1 71.19(2) 1_455 1_455
Ni1 S3 Ni1 107.81(12) . 1_455
Ni1 S3 Ni1 69.69(6) 21_545 1_455
Ni3 S3 Ni1 126.09(6) 25_435 21
Ni4 S3 Ni1 71.19(2) 25_445 21
Ni4 S3 Ni1 109.796(10) . 21
Ni4 S3 Ni1 179.00(11) 25_435 21
Ni4 S3 Ni1 109.796(10) 1_455 21
Ni1 S3 Ni1 69.69(6) . 21
Ni1 S3 Ni1 107.81(12) 21_545 21
Ni1 S3 Ni1 69.69(6) 1_455 21
Ni3 S3 Ni3 78.81(12) 25_435 1_565
Ni4 S3 Ni3 47.22(7) 25_445 1_565
Ni4 S3 Ni3 47.22(7) . 1_565
Ni4 S3 Ni3 117.13(12) 25_435 1_565
Ni4 S3 Ni3 117.13(12) 1_455 1_565
Ni1 S3 Ni3 63.50(8) . 1_565
Ni1 S3 Ni3 132.44(9) 21_545 1_565
Ni1 S3 Ni3 132.44(9) 1_455 1_565
Ni1 S3 Ni3 63.50(8) 21 1_565
Ni3 S3 Ni3 78.81(12) 25_435 1_455
Ni4 S3 Ni3 117.13(12) 25_445 1_455
Ni4 S3 Ni3 117.13(12) . 1_455
Ni4 S3 Ni3 47.22(7) 25_435 1_455
Ni4 S3 Ni3 47.22(7) 1_455 1_455
Ni1 S3 Ni3 132.44(9) . 1_455
Ni1 S3 Ni3 63.50(8) 21_545 1_455
Ni1 S3 Ni3 63.50(8) 1_455 1_455
Ni1 S3 Ni3 132.44(9) 21 1_455
Ni3 S3 Ni3 157.6(2) 1_565 1_455
Ni3 S3 Ni3 78.81(12) 25_435 1_465
Ni4 S3 Ni3 47.22(7) 25_445 1_465
Ni4 S3 Ni3 117.13(12) . 1_465
Ni4 S3 Ni3 117.13(12) 25_435 1_465
Ni4 S3 Ni3 47.22(7) 1_455 1_465
Ni1 S3 Ni3 132.44(9) . 1_465
Ni1 S3 Ni3 132.44(9) 21_545 1_465
Ni1 S3 Ni3 63.50(8) 1_455 1_465
Ni1 S3 Ni3 63.50(8) 21 1_465
Ni3 S3 Ni3 87.84(5) 1_565 1_465
Ni3 S3 Ni3 87.84(5) 1_455 1_465
Ni3 S3 Ni3 78.81(12) 25_435 .
Ni4 S3 Ni3 117.13(12) 25_445 .
Ni4 S3 Ni3 47.22(7) . .
Ni4 S3 Ni3 47.22(7) 25_435 .
Ni4 S3 Ni3 117.13(12) 1_455 .
Ni1 S3 Ni3 63.50(8) . .
Ni1 S3 Ni3 63.50(8) 21_545 .
Ni1 S3 Ni3 132.44(9) 1_455 .
Ni1 S3 Ni3 132.44(9) 21 .
Ni3 S3 Ni3 87.84(5) 1_565 .
Ni3 S3 Ni3 87.84(5) 1_455 .
Ni3 S3 Ni3 157.6(2) 1_465 .
Ni3 S3 Ni2 180.0 25_435 .
Ni4 S3 Ni2 125.09(5) 25_445 .
Ni4 S3 Ni2 125.09(5) . .
Ni4 S3 Ni2 125.09(5) 25_435 .
Ni4 S3 Ni2 125.09(5) 1_455 .
Ni1 S3 Ni2 53.91(6) . .
Ni1 S3 Ni2 53.91(6) 21_545 .
Ni1 S3 Ni2 53.91(6) 1_455 .
Ni1 S3 Ni2 53.91(6) 21 .
Ni3 S3 Ni2 101.19(12) 1_565 .
Ni3 S3 Ni2 101.19(12) 1_455 .
Ni3 S3 Ni2 101.19(12) 1_465 .
Ni3 S3 Ni2 101.19(12) . .
Ni3 S3 S3 45.19(6) 25_435 25_445
Ni4 S3 S3 35.35(3) 25_445 25_445
Ni4 S3 S3 35.35(3) . 25_445
Ni4 S3 S3 90.30(9) 25_435 25_445
Ni4 S3 S3 90.30(9) 1_455 25_445
Ni1 S3 S3 90.567(17) . 25_445
Ni1 S3 S3 145.14(3) 21_545 25_445
Ni1 S3 S3 145.14(3) 1_455 25_445
Ni1 S3 S3 90.567(17) 21 25_445
Ni3 S3 S3 33.62(10) 1_565 25_445
Ni3 S3 S3 123.99(16) 1_455 25_445
Ni3 S3 S3 82.14(9) 1_465 25_445
Ni3 S3 S3 82.14(9) . 25_445
Ni2 S3 S3 134.81(6) . 25_445
Ni3 S3 S3 45.19(6) 25_435 25_345
Ni4 S3 S3 35.35(3) 25_445 25_345
Ni4 S3 S3 90.30(9) . 25_345
Ni4 S3 S3 90.30(9) 25_435 25_345
Ni4 S3 S3 35.35(3) 1_455 25_345
Ni1 S3 S3 145.14(3) . 25_345
Ni1 S3 S3 145.14(3) 21_545 25_345
Ni1 S3 S3 90.567(17) 1_455 25_345
Ni1 S3 S3 90.567(17) 21 25_345
Ni3 S3 S3 82.14(9) 1_565 25_345
Ni3 S3 S3 82.14(9) 1_455 25_345
Ni3 S3 S3 33.62(10) 1_465 25_345
Ni3 S3 S3 123.99(16) . 25_345
Ni2 S3 S3 134.81(6) . 25_345
S3 S3 S3 60.21(7) 25_445 25_345
Ni4 Ni3 Ni4 81.28(9) 25_535 .
Ni4 Ni3 Ni4 134.2(2) 25_535 25_435
Ni4 Ni3 Ni4 81.28(9) . 25_435
Ni4 Ni3 Ni4 81.28(9) 25_535 1_545
Ni4 Ni3 Ni4 134.2(2) . 1_545
Ni4 Ni3 Ni4 81.28(9) 25_435 1_545
Ni4 Ni3 S3 67.08(12) 25_535 25_435
Ni4 Ni3 S3 67.08(12) . 25_435
Ni4 Ni3 S3 67.08(12) 25_435 25_435
Ni4 Ni3 S3 67.08(12) 1_545 25_435
Ni4 Ni3 Ni1 106.05(6) 25_535 .
Ni4 Ni3 Ni1 68.17(6) . .
Ni4 Ni3 Ni1 106.05(6) 25_435 .
Ni4 Ni3 Ni1 157.66(19) 1_545 .
S3 Ni3 Ni1 135.25(7) 25_435 .
Ni4 Ni3 Ni1 106.05(6) 25_535 1_545
Ni4 Ni3 Ni1 157.66(19) . 1_545
Ni4 Ni3 Ni1 106.05(6) 25_435 1_545
Ni4 Ni3 Ni1 68.17(6) 1_545 1_545
S3 Ni3 Ni1 135.25(7) 25_435 1_545
Ni1 Ni3 Ni1 89.49(14) . 1_545
Ni4 Ni3 Ni1 157.66(19) 25_535 21_545
Ni4 Ni3 Ni1 106.05(6) . 21_545
Ni4 Ni3 Ni1 68.17(6) 25_435 21_545
Ni4 Ni3 Ni1 106.05(6) 1_545 21_545
S3 Ni3 Ni1 135.25(7) 25_435 21_545
Ni1 Ni3 Ni1 59.71(8) . 21_545
Ni1 Ni3 Ni1 59.71(8) 1_545 21_545
Ni4 Ni3 Ni1 68.17(6) 25_535 21_645
Ni4 Ni3 Ni1 106.05(6) . 21_645
Ni4 Ni3 Ni1 157.66(19) 25_435 21_645
Ni4 Ni3 Ni1 106.05(6) 1_545 21_645
S3 Ni3 Ni1 135.25(7) 25_435 21_645
Ni1 Ni3 Ni1 59.71(8) . 21_645
Ni1 Ni3 Ni1 59.71(8) 1_545 21_645
Ni1 Ni3 Ni1 89.49(14) 21_545 21_645
Ni4 Ni3 S3 135.60(6) 25_535 1_545
Ni4 Ni3 S3 135.60(6) . 1_545
Ni4 Ni3 S3 55.71(3) 25_435 1_545
Ni4 Ni3 S3 55.71(3) 1_545 1_545
S3 Ni3 S3 101.19(12) 25_435 1_545
Ni1 Ni3 S3 110.52(15) . 1_545
Ni1 Ni3 S3 51.23(7) 1_545 1_545
Ni1 Ni3 S3 51.23(7) 21_545 1_545
Ni1 Ni3 S3 110.52(15) 21_645 1_545
Ni4 Ni3 S3 55.71(3) 25_535 1_655
Ni4 Ni3 S3 55.71(3) . 1_655
Ni4 Ni3 S3 135.60(6) 25_435 1_655
Ni4 Ni3 S3 135.60(6) 1_545 1_655
S3 Ni3 S3 101.19(12) 25_435 1_655
Ni1 Ni3 S3 51.23(7) . 1_655
Ni1 Ni3 S3 110.52(15) 1_545 1_655
Ni1 Ni3 S3 110.52(15) 21_545 1_655
Ni1 Ni3 S3 51.23(7) 21_645 1_655
S3 Ni3 S3 157.6(2) 1_545 1_655
Ni4 Ni3 S3 55.71(3) 25_535 1_645
Ni4 Ni3 S3 135.60(6) . 1_645
Ni4 Ni3 S3 135.60(6) 25_435 1_645
Ni4 Ni3 S3 55.71(3) 1_545 1_645
S3 Ni3 S3 101.19(12) 25_435 1_645
Ni1 Ni3 S3 110.52(15) . 1_645
Ni1 Ni3 S3 51.23(7) 1_545 1_645
Ni1 Ni3 S3 110.52(15) 21_545 1_645
Ni1 Ni3 S3 51.23(7) 21_645 1_645
S3 Ni3 S3 87.84(5) 1_545 1_645
S3 Ni3 S3 87.84(5) 1_655 1_645
Ni3 Ni4 Ni3 98.72(9) . 25_535
Ni3 Ni4 Ni3 98.72(9) . 25_435
Ni3 Ni4 Ni3 134.2(2) 25_535 25_435
Ni3 Ni4 Ni3 134.2(2) . 1_565
Ni3 Ni4 Ni3 98.72(9) 25_535 1_565
Ni3 Ni4 Ni3 98.72(9) 25_435 1_565
Ni3 Ni4 S3 167.83(14) . 25_445
Ni3 Ni4 S3 77.07(7) 25_535 25_445
Ni3 Ni4 S3 77.07(7) 25_435 25_445
Ni3 Ni4 S3 58.01(12) 1_565 25_445
Ni3 Ni4 S3 58.01(12) . 25_435
Ni3 Ni4 S3 77.07(7) 25_535 25_435
Ni3 Ni4 S3 77.07(7) 25_435 25_435
Ni3 Ni4 S3 167.83(14) 1_565 25_435
S3 Ni4 S3 109.82(11) 25_445 25_435
Ni3 Ni4 S3 77.07(7) . 1_655
Ni3 Ni4 S3 58.01(12) 25_535 1_655
Ni3 Ni4 S3 167.83(14) 25_435 1_655
Ni3 Ni4 S3 77.07(7) 1_565 1_655
S3 Ni4 S3 109.30(5) 25_445 1_655
S3 Ni4 S3 109.30(5) 25_435 1_655
Ni3 Ni4 S3 77.06(7) . .
Ni3 Ni4 S3 167.83(14) 25_535 .
Ni3 Ni4 S3 58.01(12) 25_435 .
Ni3 Ni4 S3 77.06(7) 1_565 .
S3 Ni4 S3 109.30(5) 25_445 .
S3 Ni4 S3 109.30(5) 25_435 .
S3 Ni4 S3 109.82(11) 1_655 .
Ni3 Ni4 Ni4 130.64(4) . 25_545
Ni3 Ni4 Ni4 49.36(4) 25_535 25_545
Ni3 Ni4 Ni4 130.64(4) 25_435 25_545
Ni3 Ni4 Ni4 49.36(4) 1_565 25_545
S3 Ni4 Ni4 54.65(3) 25_445 25_545
S3 Ni4 Ni4 125.35(3) 25_435 25_545
S3 Ni4 Ni4 54.65(3) 1_655 25_545
S3 Ni4 Ni4 125.35(3) . 25_545
Ni3 Ni4 Ni4 49.36(4) . 25_435
Ni3 Ni4 Ni4 130.64(4) 25_535 25_435
Ni3 Ni4 Ni4 49.36(4) 25_435 25_435
Ni3 Ni4 Ni4 130.64(4) 1_565 25_435
S3 Ni4 Ni4 125.35(3) 25_445 25_435
S3 Ni4 Ni4 54.65(3) 25_435 25_435
S3 Ni4 Ni4 125.35(3) 1_655 25_435
S3 Ni4 Ni4 54.65(3) . 25_435
Ni4 Ni4 Ni4 180.0 25_545 25_435
Ni3 Ni4 Ni4 130.64(4) . 25_445
Ni3 Ni4 Ni4 130.64(4) 25_535 25_445
Ni3 Ni4 Ni4 49.36(4) 25_435 25_445
Ni3 Ni4 Ni4 49.36(4) 1_565 25_445
S3 Ni4 Ni4 54.65(3) 25_445 25_445
S3 Ni4 Ni4 125.35(3) 25_435 25_445
S3 Ni4 Ni4 125.35(3) 1_655 25_445
S3 Ni4 Ni4 54.65(3) . 25_445
Ni4 Ni4 Ni4 90.0 25_545 25_445
Ni4 Ni4 Ni4 90.0 25_435 25_445
Ni3 Ni4 Ni4 49.36(4) . 25_535
Ni3 Ni4 Ni4 49.36(4) 25_535 25_535
Ni3 Ni4 Ni4 130.64(4) 25_435 25_535
Ni3 Ni4 Ni4 130.64(4) 1_565 25_535
S3 Ni4 Ni4 125.35(3) 25_445 25_535
S3 Ni4 Ni4 54.65(3) 25_435 25_535
S3 Ni4 Ni4 54.65(3) 1_655 25_535
S3 Ni4 Ni4 125.35(3) . 25_535
Ni4 Ni4 Ni4 90.0 25_545 25_535
Ni4 Ni4 Ni4 90.0 25_435 25_535
Ni4 Ni4 Ni4 180.0 25_445 25_535

loop_
_geom_bond_atom_site_label_1
_geom_bond_atom_site_label_2
_geom_bond_distance
_geom_bond_site_symmetry_2
Sn1 Ni2 2.5809(4) 1_665
Sn1 Ni2 2.5809(4) .
Sn1 Ni2 2.5809(4) 1_565
Sn1 Ni2 2.5809(4) 1_655
Sn1 Ni1 2.6508(7) 1_565
Sn1 Ni1 2.6508(7) 17_545
Sn1 Ni1 2.6508(7) 21_655
Sn1 Ni1 2.6508(7) 5_455
Sn1 Ni1 2.6508(7) 17
Sn1 Ni1 2.6508(7) 21
Sn1 Ni1 2.6508(7) 5
Sn1 Ni1 2.6508(7) .
Ni1 S3 2.2585(17) .
Ni1 S3 2.2586(17) 1_655
Ni1 Ni1 2.5809(4) 21_655
Ni1 Ni1 2.5809(4) 21_545
Ni1 Ni1 2.5809(4) 21
Ni1 Ni1 2.5809(4) 21_645
Ni1 Ni3 2.592(3) 1_565
Ni1 Ni3 2.592(3) .
Ni1 Ni4 2.6127(9) .
Ni1 Sn1 2.6508(7) 1_545
Ni1 Ni2 2.6508(7) .
Ni2 Sn1 2.5809(4) 1_445
Ni2 Sn1 2.5809(4) 1_455
Ni2 Sn1 2.5809(4) 1_545
Ni2 Ni1 2.6508(7) 21
Ni2 Ni1 2.6508(7) 5_445
Ni2 Ni1 2.6508(7) 17_445
Ni2 Ni1 2.6508(7) 21_545
Ni2 Ni1 2.6508(7) 1_455
Ni2 Ni1 2.6508(7) 17_545
Ni2 Ni1 2.6508(7) 5_455
S3 Ni3 2.054(5) 25_435
S3 Ni4 2.2304(15) 25_445
S3 Ni4 2.2304(15) .
S3 Ni4 2.2304(15) 25_435
S3 Ni4 2.2304(15) 1_455
S3 Ni1 2.2585(17) 21_545
S3 Ni1 2.2585(17) 1_455
S3 Ni1 2.2585(17) 21
S3 Ni3 2.6310(12) 1_565
S3 Ni3 2.6310(12) 1_455
S3 Ni3 2.6310(12) 1_465
S3 Ni3 2.6310(12) .
S3 S3 3.638(4) 25_445
S3 S3 3.638(4) 25_345
Ni3 Ni4 1.9814(18) 25_535
Ni3 Ni4 1.9814(18) .
Ni3 Ni4 1.9814(18) 25_435
Ni3 Ni4 1.9814(18) 1_545
Ni3 S3 2.054(5) 25_435
Ni3 Ni1 2.592(3) 1_545
Ni3 Ni1 2.592(3) 21_545
Ni3 Ni1 2.592(3) 21_645
Ni3 S3 2.6310(12) 1_545
Ni3 S3 2.6310(12) 1_655
Ni3 S3 2.6310(12) 1_645
Ni4 Ni3 1.9814(18) 25_535
Ni4 Ni3 1.9814(18) 25_435
Ni4 Ni3 1.9814(18) 1_565
Ni4 S3 2.2303(15) 25_445
Ni4 S3 2.2303(15) 25_435
Ni4 S3 2.2303(15) 1_655
Ni4 Ni4 2.5809(4) 25_545
Ni4 Ni4 2.5809(4) 25_435
Ni4 Ni4 2.5809(4) 25_445
Ni4 Ni4 2.5809(4) 25_535
